data_4511939
loop_
_publ_author_name
'Paz, Filipe A. Almeida'
'Vilela, S\'ergio M. F.'
'Tom\'e, Jo\~ao P. C.'

_publ_section_title
;
 Layered Metal--Organic Frameworks Based on Octahedral Lanthanides and a
 Phosphonate Linker: Control of Crystal Size
;
_journal_issue 10
_journal_name_full 'Crystal Growth &amp; Design'
_journal_page_first 4873
_journal_paper_doi 10.1021/cg500875m
_journal_volume 14
_journal_year 2014
_chemical_formula_moiety '2(C9 H12 Yb O9 P3), (H2 O)'
_chemical_formula_sum 'C18 H24 O19 P6 Yb2'
_chemical_formula_weight 1076.27
_chemical_name_systematic ?
_space_group_IT_number 14
_symmetry_cell_setting monoclinic
_symmetry_Int_Tables_number 14
_symmetry_space_group_name_Hall '-P 2yn'
_symmetry_space_group_name_H-M 'P 1 21/n 1'
_audit_creation_date '03 June 2014'
_audit_creation_method 'Manual editing plus PLATON'
_cell_angle_alpha 90
_cell_angle_beta 107.413(4)
_cell_angle_gamma 90
_cell_formula_units_Z 2
_cell_length_a 12.50(5)
_cell_length_b 9.96(4)
_cell_length_c 11.72(5)
_cell_measurement_temperature 298
_cell_volume 1392(10)
_computing_molecular_graphics 'Crystal Impact Diamond 3.1f'
_computing_structure_refinement 'TOPAS v5 Academic'
_computing_structure_solution 'EXPO2009 and TOPAS V5 Academic'
_diffrn_ambient_temperature 100
_diffrn_measurement_device_type 'Si (111) crystal analyzer'
_diffrn_measurement_method Debye-Scherrer
_diffrn_radiation_monochromator None
_diffrn_radiation_type Synchrotron
_diffrn_radiation_wavelength 0.39981
_diffrn_source Synchrotron
_exptl_crystal_colour White
_exptl_crystal_density_diffrn 2.57
_exptl_crystal_description Powder
_pd_char_colour White
_pd_char_particle_morphology Plate-like
_pd_instr_location
; 
High-resolution powder diffractometer instrument belonging to the 
ID31 beam line (insertion device source) at the 
European Synchrotron Radiation Facility (ESRF), Grenoble, France.
;
_pd_meas_2theta_range_inc 0.002000
_pd_meas_2theta_range_max 30.00000
_pd_meas_2theta_range_min 1.01200
_pd_meas_number_of_points 14495
_pd_meas_scan_method cont
_pd_proc_2theta_range_inc 0.0020
_pd_proc_2theta_range_max 20.000
_pd_proc_2theta_range_min 1.500
_pd_proc_ls_background_function 'Chebychev polynomial'
_pd_proc_ls_pref_orient_corr
; 
 ?
;
_pd_proc_ls_profile_function 'Fundamental parameters approach'
_pd_proc_ls_prof_R_factor 4.84
_pd_proc_ls_prof_wR_expected 1.25
_pd_proc_ls_prof_wR_factor 6.10
_pd_proc_wavelength 0.399810
_pd_spec_mounting
; 
 Hilgenberg borosilicate glass capillary 
 (ca. 0.6 mm of diameter)
;
_pd_spec_mount_mode Transmission
_pd_spec_shape Capillary
_refine_ls_hydrogen_treatment mixed
_refine_ls_number_parameters 107
_refine_ls_number_reflns 1029
_refine_ls_R_I_factor 1.82
_cod_data_source_file cg500875m_si_003.cif
_cod_data_source_block Compound-1
_cod_depositor_comments
;
The following automatic conversions were performed:

'_symmetry_cell_setting' value 'Monoclinic' changed to 'monoclinic'
according to
/home/saulius/struct/COD-crude-data--automatic-downloads/rss-feeds/ACS/lib/dictionaries/cif_core.dic
dictionary named 'cif_core.dic' version 2.4.2 from 2011-04-26.

Automatic conversion script
Id: cif_fix_values 2281 2013-09-26 08:29:07Z andrius 

 Adding full bibliography for 4511939--4511940.cif.
;
_cod_original_sg_symbol_H-M 'P 21/n'
_cod_original_formula_sum 'C18 H24 Yb2 O19 P6'
_cod_database_code 4511939
_pd_proc_ls_prof_cr_factor 7.57
_pd_proc_ls_prof_cwr_factor 9.28
_pd_proc_ls_prof_cwr_expected 1.90
_pd_proc_ls_prof_chi2 4.90

loop_
_symmetry_equiv_pos_as_xyz
x,y,z
1/2-x,1/2+y,1/2-z
-x,-y,-z
1/2+x,1/2-y,1/2+z

loop_
_atom_site_label
_atom_site_type_symbol
_atom_site_thermal_displace_type
_atom_site_fract_x
_atom_site_fract_y
_atom_site_fract_z
_atom_site_occupancy
_atom_site_U_iso_or_equiv
Yb1 Yb Uiso 0.7223(3) 0.1634(3) 0.7558(2) 1.000 0.0127(10)
P1 P Uiso 0.3944(12) 0.1016(14) 1.1194(15) 1.000 0.025(3)
P2 P Uiso 0.5472(16) 0.4304(16) 0.6877(16) 1.000 0.025(3)
P3 P Uiso 0.1510(16) 0.5965(17) 1.0222(17) 1.000 0.025(3)
O1 O Uiso 0.401(2) -0.046(2) 1.154(2) 1.000 0.013(4)
O2 O Uiso 0.5229(19) 0.149(3) 1.149(2) 1.000 0.013(4)
O3 O Uiso 0.3213(19) 0.194(2) 1.165(2) 1.000 0.013(4)
O4 O Uiso 0.577(2) 0.287(3) 0.688(3) 1.000 0.013(4)
O5 O Uiso 0.632(2) 0.535(3) 0.660(3) 1.000 0.013(4)
O6 O Uiso 0.428(2) 0.461(2) 0.601(3) 1.000 0.013(4)
O7 O Uiso 0.229(3) 0.714(2) 1.059(3) 1.000 0.013(4)
O9 O Uiso 0.029(2) 0.638(2) 1.020(2) 1.000 0.013(4)
O8 O Uiso 0.188(2) 0.481(2) 1.106(3) 1.000 0.013(4)
C1 C Uiso 0.346(3) 0.103(5) 0.962(4) 1.000 0.063(8)
C2 C Uiso 0.535(4) 0.477(4) 0.829(5) 1.000 0.063(8)
C3 C Uiso 0.142(4) 0.548(4) 0.880(4) 1.000 0.063(8)
C4 C Uiso 0.246(2) 0.310(5) 0.901(2) 1.000 0.063(8)
C5 C Uiso 0.247(5) 0.445(5) 0.869(4) 1.000 0.063(8)
C6 C Uiso 0.340(7) 0.499(6) 0.848(6) 1.000 0.063(8)
C7 C Uiso 0.434(5) 0.419(9) 0.858(6) 1.000 0.063(8)
C8 C Uiso 0.433(3) 0.284(9) 0.890(5) 1.000 0.063(8)
C9 C Uiso 0.340(3) 0.230(6) 0.911(4) 1.000 0.063(8)
O1W O Uiso 0.795(4) 0.664(5) 0.403(4) 0.500 0.013(4)
H1A H Uiso 0.274(3) 0.080(5) 0.949(4) 1.000 0.0380
H1B H Uiso 0.395(3) 0.065(5) 0.944(4) 1.000 0.0380
H2 H Uiso 0.5404(19) 0.175(3) 1.243(2) 1.000 0.0380
H2A H Uiso 0.519(4) 0.571(4) 0.814(5) 1.000 0.0380
H2B H Uiso 0.588(4) 0.451(4) 0.873(5) 1.000 0.0380
H3A H Uiso 0.151(4) 0.630(4) 0.823(4) 1.000 0.0380
H3B H Uiso 0.077(4) 0.511(4) 0.832(4) 1.000 0.0380
H4A H Uiso 0.183(2) 0.297(5) 0.926(2) 1.000 0.0380
H6 H Uiso 0.433(2) 0.452(2) 0.521(3) 1.000 0.0380
H6A H Uiso 0.332(6) 0.592(6) 0.801(5) 1.000 0.0380
H8A H Uiso 0.491(3) 0.243(9) 0.888(5) 1.000 0.0380
H9 H Uiso 0.003(2) 0.688(2) 0.951(2) 1.000 0.0380

loop_
_atom_type_symbol
_atom_type_description
_atom_type_scat_dispersion_real
_atom_type_scat_dispersion_imag
_atom_type_scat_source
C C 0.0033 0.0016 ' International Tables Vol C Tables 4.2.6.8 and 6.1.1.4'
H H 0.0000 0.0000 ' International Tables Vol C Tables 4.2.6.8 and 6.1.1.4'
O O 0.0106 0.0060 ' International Tables Vol C Tables 4.2.6.8 and 6.1.1.4'
P P 0.1023 0.0942 ' International Tables Vol C Tables 4.2.6.8 and 6.1.1.4'
Yb Yb -0.3850 5.5486 ' International Tables Vol C Tables 4.2.6.8 and 6.1.1.4'

loop_
_geom_angle_atom_site_label_1
_geom_angle_atom_site_label_2
_geom_angle_atom_site_label_3
_geom_angle
_geom_angle_site_symmetry_1
_geom_angle_site_symmetry_3
_geom_angle_publ_flag
O4 Yb1 O5 175.1(12) . 2_646 yes
O1 Yb1 O4 81.9(10) 3_657 . yes
O4 Yb1 O7 90.0(12) . 3_667 yes
O3 Yb1 O4 89.3(10) 4_554 . yes
O4 Yb1 O8 97.9(11) . 4_554 yes
O1 Yb1 O5 94.2(9) 3_657 2_646 yes
O5 Yb1 O7 86.5(11) 2_646 3_667 yes
O3 Yb1 O5 94.4(10) 4_554 2_646 yes
O5 Yb1 O8 85.2(11) 2_646 4_554 yes
O1 Yb1 O7 82.7(10) 3_657 3_667 yes
O1 Yb1 O3 170.7(8) 3_657 4_554 yes
O1 Yb1 O8 92.0(9) 3_657 4_554 yes
O3 Yb1 O7 94.4(9) 4_554 3_667 yes
O7 Yb1 O8 169.8(9) 3_667 4_554 yes
O3 Yb1 O8 92.1(9) 4_554 4_554 yes
O1 P1 O2 104.8(17) . . yes
O1 P1 O3 119.2(16) . . yes
O1 P1 C1 105(2) . . yes
O2 P1 O3 114.7(16) . . yes
O2 P1 C1 103.4(18) . . yes
O3 P1 C1 108.2(19) . . yes
O4 P2 O5 117(2) . . yes
O4 P2 O6 112.4(18) . . yes
O4 P2 C2 110(2) . . yes
O5 P2 O6 107.7(17) . . yes
O5 P2 C2 106(2) . . yes
O6 P2 C2 103(2) . . yes
O7 P3 O9 110.1(18) . . yes
O7 P3 O8 111(2) . . yes
O7 P3 C3 110(2) . . yes
O9 P3 O8 108.7(18) . . yes
O9 P3 C3 106(2) . . yes
O8 P3 C3 110(2) . . yes
Yb1 O1 P1 126.4(15) 3_657 . yes
Yb1 O3 P1 173.9(15) 4_455 . yes
Yb1 O4 P2 138.0(19) . . yes
Yb1 O5 P2 143(2) 2_656 . yes
Yb1 O7 P3 129(2) 3_667 . yes
Yb1 O8 P3 166.4(19) 4_455 . yes
P1 O2 H2 100(2) . . no
P2 O6 H6 107(3) . . no
P3 O9 H9 104(3) . . no
P1 C1 C9 115(4) . . yes
P2 C2 C7 115(4) . . yes
P3 C3 C5 115(3) . . yes
C5 C4 C9 120(4) . . no
C3 C5 C4 119(4) . . no
C3 C5 C6 120(5) . . no
C4 C5 C6 120(5) . . no
C5 C6 C7 120(6) . . no
C6 C7 C8 120(6) . . no
C2 C7 C6 120(7) . . no
C2 C7 C8 120(6) . . no
C7 C8 C9 120(6) . . no
C1 C9 C4 119(4) . . no
C1 C9 C8 120(5) . . no
C4 C9 C8 120(6) . . no
P1 C1 H1A 101(4) . . no
P1 C1 H1B 103(5) . . no
C9 C1 H1A 104(5) . . no
C9 C1 H1B 105(6) . . no
H1A C1 H1B 130(8) . . no
P2 C2 H2A 99(5) . . no
P2 C2 H2B 104(6) . . no
C7 C2 H2A 106(6) . . no
C7 C2 H2B 110(7) . . no
H2A C2 H2B 124(7) . . no
P3 C3 H3A 114(4) . . no
P3 C3 H3B 120(5) . . no
C5 C3 H3A 101(5) . . no
C5 C3 H3B 106(5) . . no
H3A C3 H3B 99(5) . . no
C5 C4 H4A 107(5) . . no
C9 C4 H4A 132(6) . . no
C5 C6 H6A 119(8) . . no
C7 C6 H6A 119(9) . . no
C7 C8 H8A 113(8) . . no
C9 C8 H8A 127(10) . . no

loop_
_geom_bond_atom_site_label_1
_geom_bond_atom_site_label_2
_geom_bond_distance
_geom_bond_site_symmetry_2
_geom_bond_publ_flag
Yb1 O4 2.14(3) . yes
Yb1 O5 2.20(3) 2_646 yes
Yb1 O1 2.42(3) 3_657 yes
Yb1 O7 2.41(3) 3_667 yes
Yb1 O3 2.34(2) 4_554 yes
Yb1 O8 2.21(3) 4_554 yes
P1 O1 1.52(3) . yes
P1 O2 1.61(3) . yes
P1 O3 1.50(3) . yes
P1 C1 1.76(5) . yes
P2 O4 1.48(3) . yes
P2 O5 1.59(3) . yes
P2 O6 1.56(4) . yes
P2 C2 1.77(6) . yes
P3 O7 1.50(3) . yes
P3 O9 1.57(3) . yes
P3 O8 1.49(3) . yes
P3 C3 1.71(5) . yes
O2 H2 1.09(3) . no
O6 H6 0.96(5) . no
O9 H9 0.92(3) . no
C1 C9 1.39(8) . no
C2 C7 1.52(9) . no
C3 C5 1.70(8) . no
C4 C9 1.40(6) . no
C4 C5 1.40(7) . no
C5 C6 1.37(11) . no
C6 C7 1.40(11) . no
C7 C8 1.40(12) . no
C8 C9 1.37(7) . no
C1 H1A 0.90(6) . no
C1 H1B 0.80(6) . no
C2 H2A 0.96(6) . no
C2 H2B 0.75(7) . no
C3 H3A 1.08(6) . no
C3 H3B 0.92(7) . no
C4 H4A 0.93(4) . no
C6 H6A 1.07(9) . no
C8 H8A 0.84(8) . no

loop_
_geom_hbond_atom_site_label_D
_geom_hbond_atom_site_label_H
_geom_hbond_atom_site_label_A
_geom_hbond_distance_DH
_geom_hbond_distance_HA
_geom_hbond_distance_DA
_geom_hbond_angle_DHA
_geom_hbond_site_symmetry_A
_geom_hbond_publ_flag
O6 H6 O5 0.96(5) 2.04(5) 2.92(5) 153 3_666 yes
O9 H9 O4 0.92(3) 1.91(4) 2.82(4) 170 2_556 yes

loop_
_geom_torsion_atom_site_label_1
_geom_torsion_atom_site_label_2
_geom_torsion_atom_site_label_3
_geom_torsion_atom_site_label_4
_geom_torsion
_geom_torsion_site_symmetry_1
_geom_torsion_site_symmetry_3
_geom_torsion_site_symmetry_4
_geom_torsion_publ_flag
O1 Yb1 O4 P2 125(3) 3_657 . . no
O7 Yb1 O4 P2 42(3) 3_667 . . no
O3 Yb1 O4 P2 -52(3) 4_554 . . no
O8 Yb1 O4 P2 -144(3) 4_554 . . no
O4 Yb1 O1 P1 153.2(19) . 3_657 3_657 no
O4 Yb1 O7 P3 -95(3) . 3_667 3_667 no
O2 P1 O1 Yb1 143.2(15) . . 3_657 no
O3 P1 O1 Yb1 13(3) . . 3_657 no
C1 P1 O1 Yb1 -108(2) . . 3_657 no
O1 P1 C1 C9 -177(3) . . . no
O2 P1 C1 C9 -67(3) . . . no
O3 P1 C1 C9 55(3) . . . no
O5 P2 O4 Yb1 44(4) . . . no
O6 P2 O4 Yb1 170(3) . . . no
C2 P2 O4 Yb1 -76(4) . . . no
O4 P2 O5 Yb1 -93(3) . . 2_656 no
O6 P2 O5 Yb1 140(3) . . 2_656 no
C2 P2 O5 Yb1 30(4) . . 2_656 no
O4 P2 C2 C7 -70(5) . . . no
O5 P2 C2 C7 163(4) . . . no
O6 P2 C2 C7 50(5) . . . no
O9 P3 O7 Yb1 62(3) . . 3_667 no
O8 P3 O7 Yb1 -59(3) . . 3_667 no
C3 P3 O7 Yb1 179(2) . . 3_667 no
O7 P3 C3 C5 83(4) . . . no
O9 P3 C3 C5 -158(3) . . . no
O8 P3 C3 C5 -40(4) . . . no
P1 C1 C9 C4 -83(5) . . . no
P1 C1 C9 C8 86(5) . . . no
P2 C2 C7 C6 -102(6) . . . no
P2 C2 C7 C8 75(7) . . . no
P3 C3 C5 C4 76(5) . . . no
P3 C3 C5 C6 -93(5) . . . no
C9 C4 C5 C3 -170(4) . . . no
C9 C4 C5 C6 0(6) . . . no
C5 C4 C9 C1 169(4) . . . no
C5 C4 C9 C8 0(6) . . . no
C3 C5 C6 C7 170(5) . . . no
C4 C5 C6 C7 0(9) . . . no
C5 C6 C7 C2 177(6) . . . no
C5 C6 C7 C8 0(10) . . . no
C2 C7 C8 C9 -177(5) . . . no
C6 C7 C8 C9 0(9) . . . no
C7 C8 C9 C1 -169(5) . . . no
C7 C8 C9 C4 0(8) . . . no
